data_9017703
loop_
_publ_author_name
'Nagashima, M.'
'Nishio-Hamane D'
'Tomita, N.'
'Minakawa, T.'
'Inaba, S.'

_publ_section_title
;
 Ferriakasakaite-(La) and ferriandrosite-(La): new epidote-supergroup minerals
 from Ise, Mie Prefecture, Japan
;
_journal_name_full 'Mineralogical Magazine'
_journal_page_first 735
_journal_page_last 753
_journal_volume 79
_journal_year 2015
_chemical_compound_source 'Shobu area, Ise City, Mie Prefecture, Japan'
_chemical_formula_sum 'Al1.17 Ca0.47 Ce0.2 Fe0.88 Gd0.02 H La0.49 Mg0.1 Mn1.06 Nd0.19 O13 Pr0.08 Si3 Ti0.07 V0.28'
_chemical_name_mineral Ferriandrosite-(La)
_space_group_IT_number 11
_space_group_name_Hall '-P 2yb'
_space_group_name_H-M_alt 'P 1 21/m 1'
_symmetry_space_group_name_H-M 'P 1 21/m 1'
_cell_angle_alpha 90
_cell_angle_beta 113.899
_cell_angle_gamma 90
_cell_length_a 8.8779
_cell_length_b 5.73995
_cell_length_c 10.0875
_cell_formula_units_Z 2
_cell_volume 469.972
_database_code_amcsd 0020381
_exptl_crystal_density_diffrn 4.304
_cod_data_source_file inputs/fixed/downloads/18/18610.cif
_cod_data_source_block 18610
_cod_original_formula_sum 'Mn1.06 Ca.47 La.49 Ce.2 Pr.08 Nd.19 Gd.02 Fe.88 V.28 Al1.17 Ti.07 Mg.1 Si3 O13 H'
_cod_database_code 9017703

loop_
_space_group_symop_operation_xyz
x,y,z
x,1/2-y,z
-x,1/2+y,-z
-x,-y,-z

loop_
_atom_site_label
_atom_site_fract_x
_atom_site_fract_y
_atom_site_fract_z
_atom_site_occupancy
_atom_site_U_iso_or_equiv
Mn1 0.76004 0.75000 0.15192 0.56000 0.01249
Ca1 0.76004 0.75000 0.15192 0.44000 0.01249
La2 0.59324 0.75000 0.42811 0.49000 0.00996
Ce2 0.59324 0.75000 0.42811 0.20000 0.00996
Pr2 0.59324 0.75000 0.42811 0.08000 0.00996
Nd2 0.59324 0.75000 0.42811 0.19000 0.00996
Gd2 0.59324 0.75000 0.42811 0.02000 0.00996
Ca2 0.59324 0.75000 0.42811 0.03000 0.00996
Fe3+1 0.00000 0.00000 0.00000 0.40000 0.00855
Fe2+1 0.00000 0.00000 0.00000 0.05000 0.00855
V1 0.00000 0.00000 0.00000 0.28000 0.00855
Al1 0.00000 0.00000 0.00000 0.20000 0.00855
Ti1 0.00000 0.00000 0.00000 0.07000 0.00855
Al2 0.00000 0.00000 0.50000 0.97000 0.00680
Fe3+2 0.00000 0.00000 0.50000 0.03000 0.00680
Mn3 0.31047 0.25000 0.20997 0.50000 0.01123
Fe2+3 0.31047 0.25000 0.20997 0.40000 0.01123
Mg3 0.31047 0.25000 0.20997 0.10000 0.01123
Si1 0.34536 0.75000 0.03459 1.00000 0.00875
Si2 0.69168 0.25000 0.28127 1.00000 0.00833
Si3 0.19111 0.75000 0.32490 1.00000 0.00781
O1 0.24029 0.98940 0.02320 1.00000 0.01380
O2 0.31587 0.97140 0.36375 1.00000 0.01040
O3 0.80141 0.01260 0.33218 1.00000 0.01220
O4 0.05750 0.25000 0.13670 1.00000 0.01200
O5 0.04950 0.75000 0.15640 1.00000 0.01160
O6 0.07730 0.75000 0.41880 1.00000 0.01090
O7 0.51420 0.75000 0.17610 1.00000 0.01410
O8 0.55210 0.25000 0.34340 1.00000 0.01800
O9 0.60360 0.25000 0.10390 1.00000 0.01530
O10 0.09060 0.25000 0.43140 1.00000 0.00980
H10 0.05300 0.25000 0.32570 1.00000 0.05000

loop_
_cod_related_entry_id
_cod_related_entry_database
_cod_related_entry_code
1 AMCSD 0020381
